data_4334754
loop_
_publ_author_name
'Alejo M. Lifschitz'
'Chad M. Shade'
'Alexander M. Spokoyny'
'Jose Mendez-Arroyo'
'Charlotte L. Stern'
'Amy A. Sarjeant'
'Chad A. Mirkin'

_publ_section_title
;
 Boron-Dipyrromethene-Functionalized Hemilabile Ligands as "Turn-On"
 Fluorescent Probes for Coordination Changes in Weak-Link Approach
 Complexes
;
_journal_name_full 'Inorganic Chemistry'
_journal_page_first 5484
_journal_page_last 5492
_journal_paper_doi 10.1021/ic400383t
_journal_volume 52
_journal_year 2013
_chemical_formula_moiety 'C52 H53 B Cl F6 N2 P2 Pt S2, Cl'
_chemical_formula_sum 'C52 H53 B Cl2 F6 N2 P2 Pt S2'
_chemical_formula_weight 1222.82
_chemical_name_systematic
;
 ? 
;
_space_group_crystal_system monoclinic
_space_group_IT_number 14
_space_group_name_Hall '-P 2yn'
_space_group_name_H-M_alt 'P 1 21/n 1'
_symmetry_space_group_name_Hall '-P 2yn'
_symmetry_space_group_name_H-M 'P 1 21/n 1'
_atom_sites_solution_hydrogens geom
_atom_sites_solution_primary direct
_atom_sites_solution_secondary difmap
_audit_creation_date 2012-02-27
_audit_creation_method
;
  Olex2 1.1
  (compiled Nov  1 2011 20:42:30, GUI svn.r3906)
;
_cell_angle_alpha 90.00
_cell_angle_beta 95.869(2)
_cell_angle_gamma 90.00
_cell_formula_units_Z 4
_cell_length_a 17.5965(6)
_cell_length_b 10.1996(4)
_cell_length_c 28.7552(9)
_cell_measurement_temperature 100
_cell_volume 5133.9(3)
_computing_cell_refinement 'SAINT V7.23A (Bruker, 2005)'
_computing_data_collection 'APEX2 V2.1-4 (Bruker, 2007)'
_computing_data_reduction 'Bruker SAINT'
_computing_molecular_graphics
;
O. V. Dolomanov, L. J. Bourhis, R. J. Gildea, J. A. K. Howard and H. Puschmann,
OLEX2: a complete structure solution, refinement and analysis program.
J. Appl. Cryst. (2009). 42, 339-341.
;
_computing_publication_material
;
O. V. Dolomanov, L. J. Bourhis, R. J. Gildea, J. A. K. Howard and H. Puschmann,
OLEX2: a complete structure solution, refinement and analysis program.
J. Appl. Cryst. (2009). 42, 339-341.
;
_computing_structure_refinement
;
XL, G.M. Sheldrick, Acta Cryst.
(2008). A64, 112-122
;
_computing_structure_solution 'SHELXS-97 (Sheldrick, 2008)'
_diffrn_ambient_temperature 100.0
_diffrn_detector_area_resol_mean 8
_diffrn_measured_fraction_theta_full 0.978
_diffrn_measured_fraction_theta_max 0.978
_diffrn_measurement_device_type 'Bruker Kappa APEX CCD area detector'
_diffrn_measurement_method '\w and \f scans'
_diffrn_radiation_monochromator 'Quazar optics'
_diffrn_radiation_type CuK\a
_diffrn_radiation_wavelength 1.54184
_diffrn_reflns_av_R_equivalents 0.0442
_diffrn_reflns_av_unetI/netI 0.0415
_diffrn_reflns_limit_h_max 20
_diffrn_reflns_limit_h_min -20
_diffrn_reflns_limit_k_max 11
_diffrn_reflns_limit_k_min -7
_diffrn_reflns_limit_l_max 33
_diffrn_reflns_limit_l_min -33
_diffrn_reflns_number 33501
_diffrn_reflns_theta_full 64.84
_diffrn_reflns_theta_max 64.84
_diffrn_reflns_theta_min 4.60
_diffrn_source microsource
_diffrn_source_current 0.64
_diffrn_source_power 0.028608
_diffrn_source_voltage 44.7
_exptl_absorpt_coefficient_mu 7.921
_exptl_absorpt_correction_T_max 0.7526
_exptl_absorpt_correction_T_min 0.5445
_exptl_absorpt_correction_type multi-scan
_exptl_absorpt_process_details
;
SADABS-2008/1 (Bruker,2008) was used for absorption correction.
R(int) was 0.0783 before and 0.0546 after correction.
The Ratio of minimum to maximum transmission is 0.7235.
The \l/2 correction factor is 0.0015.
;
_exptl_crystal_colour pink
_exptl_crystal_colour_primary pink
_exptl_crystal_density_diffrn 1.582
_exptl_crystal_description needle
_exptl_crystal_F_000 2448
_exptl_crystal_size_max 0.548
_exptl_crystal_size_mid 0.046
_exptl_crystal_size_min 0.041
_refine_diff_density_max 1.687
_refine_diff_density_min -1.477
_refine_diff_density_rms 0.164
_refine_ls_extinction_method none
_refine_ls_goodness_of_fit_ref 1.424
_refine_ls_hydrogen_treatment constr
_refine_ls_matrix_type full
_refine_ls_number_parameters 620
_refine_ls_number_reflns 8503
_refine_ls_number_restraints 0
_refine_ls_restrained_S_all 1.424
_refine_ls_R_factor_all 0.0798
_refine_ls_R_factor_gt 0.0703
_refine_ls_shift/su_max 0.001
_refine_ls_shift/su_mean 0.000
_refine_ls_structure_factor_coef Fsqd
_refine_ls_weighting_details 'calc w=1/[\s^2^(Fo^2^)+(0.0000P)^2^+92.0636P] where P=(Fo^2^+2Fc^2^)/3'
_refine_ls_weighting_scheme calc
_refine_ls_wR_factor_gt 0.1776
_refine_ls_wR_factor_ref 0.1823
_reflns_number_gt 7495
_reflns_number_total 8503
_reflns_threshold_expression >2sigma(I)
_cod_data_source_file ic400383t_si_002_1.cif
_cod_data_source_block 13
_cod_database_code 4334754

loop_
_space_group_symop_id
_space_group_symop_operation_xyz
1 'x, y, z'
2 '-x+1/2, y+1/2, -z+1/2'
3 '-x, -y, -z'
4 'x-1/2, -y-1/2, z-1/2'

loop_
_atom_site_label
_atom_site_type_symbol
_atom_site_fract_x
_atom_site_fract_y
_atom_site_fract_z
_atom_site_U_iso_or_equiv
_atom_site_adp_type
_atom_site_occupancy
_atom_site_symmetry_multiplicity
_atom_site_calc_flag
_atom_site_refinement_flags
Pt1 Pt 0.85615(2) 0.40544(5) 0.968490(15) 0.02620(16) Uani 1 1 d .
S3 S 0.97739(14) 0.3240(3) 0.99436(9) 0.0268(6) Uani 1 1 d .
P1 P 0.73551(14) 0.4858(3) 0.95211(9) 0.0205(5) Uani 1 1 d .
Cl1 Cl 0.83381(16) 0.4083(3) 1.04750(9) 0.0356(6) Uani 1 1 d .
P2 P 0.88751(15) 0.3772(3) 0.89576(9) 0.0268(6) Uani 1 1 d .
S2 S 0.75902(16) 0.8479(3) 1.04131(9) 0.0307(6) Uani 1 1 d .
F4 F 0.8453(3) 0.6649(7) 1.1116(2) 0.0330(15) Uani 1 1 d .
F3 F 0.7892(3) 0.5262(7) 1.1785(2) 0.0348(15) Uani 1 1 d .
F6 F 0.5487(3) 0.7248(7) 1.1426(2) 0.0391(16) Uani 1 1 d .
F5 F 0.6045(4) 0.8637(7) 1.0752(2) 0.0372(16) Uani 1 1 d .
F2 F 0.5922(4) 0.2521(8) 1.2896(2) 0.0493(19) Uani 1 1 d .
F1 F 0.4873(4) 0.3783(9) 1.2752(2) 0.050(2) Uani 1 1 d .
N2 N 0.5630(5) 0.3328(10) 1.2115(3) 0.033(2) Uani 1 1 d .
N1 N 0.6104(5) 0.4820(10) 1.2760(3) 0.030(2) Uani 1 1 d .
C19 C 0.7709(6) 0.6796(13) 1.1178(4) 0.030(3) Uani 1 1 d .
C17 C 0.6665(6) 0.6191(11) 1.1620(4) 0.024(2) Uani 1 1 d .
C18 C 0.7423(6) 0.6091(11) 1.1523(4) 0.027(2) Uani 1 1 d .
C32 C 0.7321(6) 0.6704(12) 0.8813(4) 0.031(3) Uani 1 1 d .
H32 H 0.7689 0.7156 0.9019 0.037 Uiso 1 1 calc R
C37 C 0.9597(7) 0.1640(12) 1.0187(4) 0.037(3) Uani 1 1 d .
H37A H 0.9288 0.1741 1.0449 0.056 Uiso 1 1 calc R
H37B H 1.0085 0.1226 1.0297 0.056 Uiso 1 1 calc R
H37C H 0.9323 0.1090 0.9945 0.056 Uiso 1 1 calc R
C31 C 0.7021(6) 0.5527(11) 0.8947(4) 0.025(2) Uani 1 1 d .
C26 C 0.5890(6) 0.3901(12) 0.9630(4) 0.030(2) Uani 1 1 d .
H26 H 0.5730 0.4785 0.9584 0.036 Uiso 1 1 calc R
C21 C 0.6513(6) 0.7791(11) 1.1002(4) 0.028(2) Uani 1 1 d .
C20 C 0.7259(6) 0.7633(11) 1.0895(4) 0.024(2) Uani 1 1 d .
C47 C 0.9225(6) 0.6399(14) 0.8863(4) 0.038(3) Uani 1 1 d .
H47 H 0.8952 0.6525 0.9127 0.046 Uiso 1 1 calc R
C24 C 0.7161(6) 0.6193(11) 0.9928(4) 0.028(3) Uani 1 1 d .
H24A H 0.6727 0.6720 0.9784 0.034 Uiso 1 1 calc R
H24B H 0.7006 0.5800 1.0218 0.034 Uiso 1 1 calc R
C5 C 0.6333(6) 0.5308(12) 1.1965(4) 0.031(3) Uani 1 1 d .
C23 C 0.7826(6) 0.7089(11) 1.0053(4) 0.027(2) Uani 1 1 d .
H23A H 0.8013 0.7423 0.9763 0.033 Uiso 1 1 calc R
H23B H 0.8245 0.6581 1.0225 0.033 Uiso 1 1 calc R
C6 C 0.5934(6) 0.4204(12) 1.1797(4) 0.030(2) Uani 1 1 d .
C4 C 0.6435(6) 0.5622(13) 1.2438(4) 0.032(3) Uani 1 1 d .
C00V C 0.6052(6) 0.4143(12) 1.0894(4) 0.031(3) Uani 1 1 d .
H00A H 0.5755 0.4936 1.0809 0.047 Uiso 1 1 calc R
H00B H 0.5954 0.3485 1.0647 0.047 Uiso 1 1 calc R
H00C H 0.6597 0.4358 1.0933 0.047 Uiso 1 1 calc R
C10 C 0.5996(7) 0.4793(14) 1.3606(4) 0.037(3) Uani 1 1 d .
H10A H 0.5438 0.4738 1.3552 0.056 Uiso 1 1 calc R
H10B H 0.6139 0.5374 1.3872 0.056 Uiso 1 1 calc R
H10C H 0.6208 0.3918 1.3674 0.056 Uiso 1 1 calc R
C33 C 0.7081(7) 0.7222(14) 0.8376(4) 0.039(3) Uani 1 1 d .
H33 H 0.7291 0.8025 0.8282 0.047 Uiso 1 1 calc R
C34 C 0.6544(7) 0.6581(14) 0.8081(4) 0.038(3) Uani 1 1 d .
H34 H 0.6383 0.6942 0.7782 0.046 Uiso 1 1 calc R
C46 C 0.9357(6) 0.5136(13) 0.8714(4) 0.035(3) Uani 1 1 d .
C25 C 0.6667(6) 0.3586(12) 0.9628(4) 0.032(3) Uani 1 1 d .
C1 C 0.6298(6) 0.5316(13) 1.3190(4) 0.036(3) Uani 1 1 d .
C39 C 0.9573(7) 0.2449(15) 0.9021(4) 0.041(3) Uani 1 1 d .
H39A H 0.9320 0.1620 0.9098 0.049 Uiso 1 1 calc R
H39B H 0.9804 0.2324 0.8725 0.049 Uiso 1 1 calc R
C40 C 0.8157(7) 0.3226(13) 0.8498(4) 0.036(3) Uani 1 1 d .
C36 C 0.6486(6) 0.4856(12) 0.8645(4) 0.029(2) Uani 1 1 d .
H36 H 0.6294 0.4029 0.8732 0.035 Uiso 1 1 calc R
C35 C 0.6237(6) 0.5418(14) 0.8215(4) 0.036(3) Uani 1 1 d .
H35 H 0.5852 0.4995 0.8013 0.043 Uiso 1 1 calc R
C45 C 0.7989(7) 0.3962(15) 0.8092(4) 0.044(3) Uani 1 1 d .
H45 H 0.8249 0.4764 0.8052 0.053 Uiso 1 1 calc R
C3 C 0.6853(6) 0.6625(12) 1.2687(4) 0.033(3) Uani 1 1 d .
C29 C 0.6366(7) 0.1322(12) 0.9767(5) 0.041(3) Uani 1 1 d .
H29 H 0.6517 0.0433 0.9812 0.050 Uiso 1 1 calc R
C9 C 0.5330(6) 0.2298(12) 1.1871(4) 0.033(3) Uani 1 1 d .
C8 C 0.5437(6) 0.2419(13) 1.1395(4) 0.037(3) Uani 1 1 d .
C12 C 0.7717(7) 0.6343(13) 1.3866(5) 0.045(3) Uani 1 1 d .
H12A H 0.8133 0.6132 1.3676 0.067 Uiso 1 1 calc R
H12B H 0.7484 0.5529 1.3964 0.067 Uiso 1 1 calc R
H12C H 0.7920 0.6840 1.4142 0.067 Uiso 1 1 calc R
C48 C 0.9486(8) 0.7498(15) 0.8631(5) 0.047(3) Uani 1 1 d .
H48 H 0.9369 0.8361 0.8726 0.057 Uiso 1 1 calc R
C22 C 0.6226(6) 0.7078(12) 1.1350(4) 0.028(2) Uani 1 1 d .
C41 C 0.7779(7) 0.2056(14) 0.8562(5) 0.041(3) Uani 1 1 d .
H41 H 0.7891 0.1555 0.8839 0.049 Uiso 1 1 calc R
C11 C 0.7119(8) 0.7158(14) 1.3578(4) 0.045(3) Uani 1 1 d .
H11A H 0.6716 0.7414 1.3776 0.054 Uiso 1 1 calc R
H11B H 0.7360 0.7969 1.3474 0.054 Uiso 1 1 calc R
C38 C 1.0187(7) 0.2805(14) 0.9411(4) 0.040(3) Uani 1 1 d .
H38A H 1.0489 0.3553 0.9310 0.048 Uiso 1 1 calc R
H38B H 1.0537 0.2052 0.9473 0.048 Uiso 1 1 calc R
C2 C 0.6766(7) 0.6423(13) 1.3160(4) 0.037(3) Uani 1 1 d .
C14 C 0.5159(7) 0.1481(13) 1.1013(4) 0.039(3) Uani 1 1 d .
H14A H 0.5080 0.0608 1.1151 0.047 Uiso 1 1 calc R
H14B H 0.5554 0.1389 1.0793 0.047 Uiso 1 1 calc R
C30 C 0.6902(7) 0.2287(13) 0.9700(4) 0.039(3) Uani 1 1 d .
H30 H 0.7426 0.2063 0.9702 0.047 Uiso 1 1 calc R
C27 C 0.5365(7) 0.2962(12) 0.9697(4) 0.035(3) Uani 1 1 d .
H27 H 0.4840 0.3185 0.9695 0.042 Uiso 1 1 calc R
C28 C 0.5600(8) 0.1691(15) 0.9767(5) 0.050(4) Uani 1 1 d .
H28 H 0.5232 0.1039 0.9818 0.060 Uiso 1 1 calc R
C51 C 0.9820(8) 0.4974(17) 0.8353(5) 0.055(4) Uani 1 1 d .
H51 H 0.9935 0.4117 0.8251 0.066 Uiso 1 1 calc R
C16 C 0.4964(8) 0.1170(13) 1.2095(5) 0.046(3) Uani 1 1 d .
H16A H 0.5353 0.0513 1.2194 0.070 Uiso 1 1 calc R
H16B H 0.4575 0.0775 1.1869 0.070 Uiso 1 1 calc R
H16C H 0.4725 0.1482 1.2367 0.070 Uiso 1 1 calc R
C49 C 0.9917(9) 0.7293(16) 0.8264(5) 0.057(4) Uani 1 1 d .
H49 H 1.0081 0.8020 0.8093 0.068 Uiso 1 1 calc R
C13 C 0.7296(7) 0.7702(14) 1.2497(4) 0.044(3) Uani 1 1 d .
H13A H 0.7728 0.7333 1.2351 0.065 Uiso 1 1 calc R
H13B H 0.7488 0.8293 1.2751 0.065 Uiso 1 1 calc R
H13C H 0.6966 0.8192 1.2263 0.065 Uiso 1 1 calc R
C7 C 0.5818(6) 0.3602(14) 1.1348(4) 0.036(3) Uani 1 1 d .
C44 C 0.7444(8) 0.3526(17) 0.7749(4) 0.051(4) Uani 1 1 d .
H44 H 0.7329 0.4024 0.7472 0.061 Uiso 1 1 calc R
C50 C 1.0110(9) 0.6045(17) 0.8142(5) 0.059(4) Uani 1 1 d .
H50 H 1.0449 0.5920 0.7909 0.071 Uiso 1 1 calc R
C42 C 0.7231(8) 0.1634(15) 0.8212(5) 0.054(4) Uani 1 1 d .
H42 H 0.6967 0.0835 0.8250 0.065 Uiso 1 1 calc R
C15 C 0.4425(7) 0.1928(15) 1.0747(5) 0.047(4) Uani 1 1 d .
H15A H 0.4281 0.1317 1.0490 0.071 Uiso 1 1 calc R
H15B H 0.4494 0.2807 1.0620 0.071 Uiso 1 1 calc R
H15C H 0.4021 0.1952 1.0957 0.071 Uiso 1 1 calc R
C43 C 0.7065(8) 0.2357(18) 0.7810(5) 0.057(4) Uani 1 1 d .
H43 H 0.6689 0.2054 0.7574 0.068 Uiso 1 1 calc R
B1 B 0.5620(8) 0.3584(18) 1.2639(5) 0.044(4) Uani 1 1 d .
Cl2 Cl 0.84464(18) 0.9574(3) 0.93803(12) 0.0465(8) Uani 1 1 d .

loop_
_atom_site_aniso_label
_atom_site_aniso_U_11
_atom_site_aniso_U_22
_atom_site_aniso_U_33
_atom_site_aniso_U_23
_atom_site_aniso_U_13
_atom_site_aniso_U_12
Pt1 0.0224(2) 0.0318(3) 0.0251(2) -0.0023(2) 0.00542(16) 0.0011(2)
S3 0.0218(12) 0.0206(14) 0.0372(14) -0.0026(11) -0.0006(10) 0.0025(11)
P1 0.0206(12) 0.0134(14) 0.0281(13) -0.0015(10) 0.0043(10) 0.0005(10)
Cl1 0.0413(15) 0.0427(17) 0.0238(12) 0.0003(12) 0.0076(11) 0.0054(14)
P2 0.0235(13) 0.0301(18) 0.0279(13) -0.0080(12) 0.0083(11) 0.0000(11)
S2 0.0328(14) 0.0302(16) 0.0293(13) -0.0025(12) 0.0046(11) -0.0013(12)
F4 0.021(3) 0.044(4) 0.035(3) -0.002(3) 0.006(3) 0.003(3)
F3 0.026(3) 0.042(4) 0.037(3) 0.009(3) 0.003(3) 0.007(3)
F6 0.023(3) 0.043(4) 0.053(4) 0.004(3) 0.011(3) 0.004(3)
F5 0.028(3) 0.033(4) 0.050(4) 0.003(3) 0.002(3) 0.004(3)
F2 0.053(4) 0.049(5) 0.044(4) 0.011(4) -0.003(3) -0.011(4)
F1 0.028(3) 0.082(6) 0.039(4) -0.004(4) 0.006(3) -0.015(4)
N2 0.034(5) 0.029(6) 0.038(5) 0.003(4) 0.005(4) -0.005(4)
N1 0.023(4) 0.037(6) 0.032(5) 0.002(4) 0.003(4) -0.001(4)
C19 0.019(5) 0.046(8) 0.024(5) -0.005(5) 0.004(4) -0.003(5)
C17 0.025(5) 0.020(6) 0.028(5) -0.003(4) 0.005(4) -0.001(4)
C18 0.028(5) 0.020(6) 0.035(6) -0.001(5) 0.007(5) 0.006(5)
C32 0.029(6) 0.033(7) 0.032(6) -0.005(5) 0.005(5) -0.005(5)
C37 0.042(7) 0.026(7) 0.044(7) -0.002(5) 0.001(5) 0.011(6)
C31 0.017(5) 0.031(7) 0.028(5) 0.002(5) 0.003(4) 0.009(4)
C26 0.030(6) 0.026(7) 0.034(6) 0.001(5) 0.004(5) -0.002(5)
C21 0.021(5) 0.026(6) 0.035(6) 0.001(5) -0.003(4) 0.002(5)
C20 0.028(5) 0.016(6) 0.029(5) -0.003(4) 0.000(4) -0.008(4)
C47 0.027(6) 0.060(9) 0.029(6) -0.005(6) 0.007(5) -0.013(6)
C24 0.026(5) 0.030(7) 0.027(5) -0.002(5) 0.002(4) 0.007(5)
C5 0.017(5) 0.038(7) 0.038(6) 0.007(5) 0.007(4) 0.003(5)
C23 0.025(5) 0.028(7) 0.030(6) -0.006(5) 0.006(4) -0.003(5)
C6 0.029(6) 0.026(7) 0.035(6) 0.003(5) 0.002(5) -0.003(5)
C4 0.020(5) 0.047(8) 0.030(6) 0.003(5) 0.006(4) 0.001(5)
C00V 0.035(6) 0.026(7) 0.033(6) -0.001(5) 0.004(5) -0.006(5)
C10 0.032(6) 0.050(9) 0.031(6) 0.004(6) 0.004(5) 0.003(6)
C33 0.036(6) 0.054(9) 0.027(6) 0.010(6) 0.007(5) -0.006(6)
C34 0.032(6) 0.048(8) 0.035(6) 0.006(6) 0.004(5) 0.002(6)
C46 0.029(6) 0.046(8) 0.029(6) -0.007(5) 0.006(5) -0.002(6)
C25 0.032(6) 0.038(7) 0.027(5) -0.003(5) 0.006(5) -0.008(5)
C1 0.028(6) 0.044(8) 0.035(6) 0.004(6) 0.001(5) 0.005(6)
C39 0.029(6) 0.058(9) 0.036(6) -0.011(6) 0.007(5) 0.010(6)
C40 0.035(6) 0.042(8) 0.033(6) -0.013(6) 0.007(5) 0.007(6)
C36 0.028(6) 0.027(7) 0.031(6) -0.005(5) 0.003(5) 0.000(5)
C35 0.022(5) 0.051(8) 0.034(6) -0.009(6) -0.002(5) 0.000(5)
C45 0.043(7) 0.056(9) 0.033(6) -0.006(6) 0.010(5) 0.007(7)
C3 0.027(6) 0.031(7) 0.042(6) -0.002(5) 0.007(5) 0.000(5)
C29 0.042(7) 0.013(6) 0.066(8) 0.004(6) -0.013(6) -0.007(5)
C9 0.027(6) 0.021(6) 0.051(7) 0.008(5) 0.001(5) -0.003(5)
C8 0.027(6) 0.044(8) 0.039(6) 0.001(6) -0.004(5) 0.003(6)
C12 0.037(7) 0.037(8) 0.059(8) 0.004(6) -0.005(6) -0.018(6)
C48 0.057(8) 0.040(8) 0.046(7) -0.008(6) 0.014(6) -0.025(7)
C22 0.018(5) 0.029(7) 0.038(6) -0.006(5) 0.005(4) 0.002(5)
C41 0.034(6) 0.039(8) 0.049(7) -0.011(6) -0.001(5) 0.010(6)
C11 0.053(8) 0.043(9) 0.037(7) -0.002(6) -0.004(6) -0.003(7)
C38 0.029(6) 0.040(8) 0.052(7) -0.010(6) 0.014(5) 0.006(6)
C2 0.037(6) 0.042(8) 0.034(6) -0.003(6) 0.007(5) 0.003(6)
C14 0.040(7) 0.030(7) 0.048(7) -0.003(6) 0.005(6) -0.004(6)
C30 0.031(6) 0.042(8) 0.044(7) -0.003(6) -0.001(5) 0.004(6)
C27 0.029(6) 0.033(8) 0.044(7) 0.003(6) 0.005(5) -0.003(5)
C28 0.042(7) 0.056(10) 0.050(8) 0.008(7) -0.007(6) -0.027(7)
C51 0.056(9) 0.073(11) 0.039(7) -0.013(7) 0.022(6) -0.008(8)
C16 0.053(8) 0.029(8) 0.056(8) 0.008(6) 0.001(6) -0.005(6)
C49 0.071(10) 0.052(10) 0.049(8) -0.011(7) 0.020(7) -0.035(8)
C13 0.047(8) 0.044(9) 0.040(7) -0.004(6) 0.005(6) -0.008(6)
C7 0.019(5) 0.056(9) 0.034(6) 0.000(6) 0.003(4) 0.002(5)
C44 0.048(8) 0.070(11) 0.034(7) -0.010(7) 0.004(6) 0.023(8)
C50 0.061(9) 0.075(12) 0.044(8) -0.008(8) 0.026(7) -0.037(9)
C42 0.048(8) 0.041(9) 0.072(10) -0.019(8) -0.001(7) -0.002(7)
C15 0.028(6) 0.053(10) 0.060(8) -0.022(7) 0.001(6) -0.006(6)
C43 0.043(8) 0.081(13) 0.042(8) -0.025(8) -0.013(6) 0.011(8)
B1 0.029(7) 0.068(12) 0.033(7) 0.013(7) 0.001(6) 0.003(7)
Cl2 0.0419(16) 0.0362(18) 0.0600(19) 0.0041(15) -0.0013(14) -0.0060(14)

loop_
_atom_type_symbol
_atom_type_description
_atom_type_scat_dispersion_real
_atom_type_scat_dispersion_imag
_atom_type_scat_source
C C 0.0181 0.0091 'International Tables Vol C Tables 4.2.6.8 and 6.1.1.4'
H H 0.0000 0.0000 'International Tables Vol C Tables 4.2.6.8 and 6.1.1.4'
B B 0.0090 0.0039 'International Tables Vol C Tables 4.2.6.8 and 6.1.1.4'
N N 0.0311 0.0180 'International Tables Vol C Tables 4.2.6.8 and 6.1.1.4'
F F 0.0727 0.0534 'International Tables Vol C Tables 4.2.6.8 and 6.1.1.4'
P P 0.2955 0.4335 'International Tables Vol C Tables 4.2.6.8 and 6.1.1.4'
S S 0.3331 0.5567 'International Tables Vol C Tables 4.2.6.8 and 6.1.1.4'
Cl Cl 0.3639 0.7018 'International Tables Vol C Tables 4.2.6.8 and 6.1.1.4'
Pt Pt -4.5932 6.9264 'International Tables Vol C Tables 4.2.6.8 and 6.1.1.4'

loop_
_geom_angle_atom_site_label_1
_geom_angle_atom_site_label_2
_geom_angle_atom_site_label_3
_geom_angle
S3 Pt1 Cl1 86.22(10)
P1 Pt1 S3 173.41(9)
P1 Pt1 Cl1 87.19(9)
P2 Pt1 S3 86.98(10)
P2 Pt1 P1 99.60(10)
P2 Pt1 Cl1 171.80(11)
C37 S3 Pt1 104.8(4)
C37 S3 C38 101.8(6)
C38 S3 Pt1 104.4(4)
C31 P1 Pt1 121.9(3)
C31 P1 C24 103.5(5)
C24 P1 Pt1 111.2(3)
C25 P1 Pt1 109.3(4)
C25 P1 C31 105.1(5)
C25 P1 C24 104.4(5)
C46 P2 Pt1 115.7(4)
C46 P2 C39 105.7(6)
C46 P2 C40 105.8(6)
C39 P2 Pt1 103.3(4)
C40 P2 Pt1 120.0(4)
C40 P2 C39 104.9(6)
C20 S2 C23 100.1(5)
C6 N2 B1 124.6(11)
C9 N2 C6 108.1(9)
C9 N2 B1 127.2(11)
C4 N1 B1 125.9(10)
C1 N1 C4 107.6(10)
C1 N1 B1 126.5(10)
F4 C19 C18 118.3(10)
F4 C19 C20 120.1(10)
C18 C19 C20 121.6(10)
C18 C17 C5 122.2(10)
C22 C17 C18 115.3(10)
C22 C17 C5 122.3(9)
F3 C18 C19 119.0(9)
F3 C18 C17 118.4(9)
C19 C18 C17 122.6(10)
C31 C32 H32 120.2
C31 C32 C33 119.5(11)
C33 C32 H32 120.2
S3 C37 H37A 109.5
S3 C37 H37B 109.5
S3 C37 H37C 109.5
H37A C37 H37B 109.5
H37A C37 H37C 109.5
H37B C37 H37C 109.5
C32 C31 P1 118.6(8)
C32 C31 C36 120.5(10)
C36 C31 P1 120.9(9)
C25 C26 H26 119.4
C27 C26 H26 119.4
C27 C26 C25 121.1(12)
F5 C21 C20 119.8(10)
F5 C21 C22 118.5(9)
C22 C21 C20 121.7(10)
C19 C20 S2 123.1(8)
C19 C20 C21 116.4(10)
C21 C20 S2 120.5(8)
C46 C47 H47 119.2
C46 C47 C48 121.6(11)
C48 C47 H47 119.2
P1 C24 H24A 108.7
P1 C24 H24B 108.7
H24A C24 H24B 107.6
C23 C24 P1 114.3(7)
C23 C24 H24A 108.7
C23 C24 H24B 108.7
C6 C5 C17 118.4(10)
C6 C5 C4 122.5(11)
C4 C5 C17 119.1(11)
S2 C23 H23A 109.0
S2 C23 H23B 109.0
C24 C23 S2 113.1(7)
C24 C23 H23A 109.0
C24 C23 H23B 109.0
H23A C23 H23B 107.8
N2 C6 C7 106.5(10)
C5 C6 N2 119.9(10)
C5 C6 C7 133.2(11)
N1 C4 C3 108.5(10)
C5 C4 N1 119.2(11)
C5 C4 C3 132.2(11)
H00A C00V H00B 109.5
H00A C00V H00C 109.5
H00B C00V H00C 109.5
C7 C00V H00A 109.5
C7 C00V H00B 109.5
C7 C00V H00C 109.5
H10A C10 H10B 109.5
H10A C10 H10C 109.5
H10B C10 H10C 109.5
C1 C10 H10A 109.5
C1 C10 H10B 109.5
C1 C10 H10C 109.5
C32 C33 H33 119.8
C34 C33 C32 120.5(12)
C34 C33 H33 119.8
C33 C34 H34 119.9
C33 C34 C35 120.2(11)
C35 C34 H34 119.9
C47 C46 P2 119.8(8)
C47 C46 C51 118.0(13)
C51 C46 P2 122.0(11)
C26 C25 P1 120.1(10)
C30 C25 P1 120.6(9)
C30 C25 C26 119.2(11)
N1 C1 C10 122.4(12)
N1 C1 C2 109.9(10)
C2 C1 C10 127.5(11)
P2 C39 H39A 110.0
P2 C39 H39B 110.0
H39A C39 H39B 108.4
C38 C39 P2 108.6(9)
C38 C39 H39A 110.0
C38 C39 H39B 110.0
C45 C40 P2 121.0(11)
C41 C40 P2 118.4(10)
C41 C40 C45 120.6(12)
C31 C36 H36 120.6
C35 C36 C31 118.8(11)
C35 C36 H36 120.6
C34 C35 C36 120.6(11)
C34 C35 H35 119.7
C36 C35 H35 119.7
C40 C45 H45 120.0
C44 C45 C40 119.9(15)
C44 C45 H45 120.0
C4 C3 C13 127.9(11)
C2 C3 C4 106.4(11)
C2 C3 C13 125.6(11)
C30 C29 H29 120.8
C30 C29 C28 118.4(12)
C28 C29 H29 120.8
N2 C9 C8 110.8(10)
N2 C9 C16 122.8(11)
C8 C9 C16 126.4(12)
C9 C8 C14 126.2(12)
C7 C8 C9 106.5(11)
C7 C8 C14 127.3(11)
H12A C12 H12B 109.5
H12A C12 H12C 109.5
H12B C12 H12C 109.5
C11 C12 H12A 109.5
C11 C12 H12B 109.5
C11 C12 H12C 109.5
C47 C48 H48 120.9
C49 C48 C47 118.3(14)
C49 C48 H48 120.9
F6 C22 C17 119.1(10)
F6 C22 C21 118.8(10)
C21 C22 C17 122.2(10)
C40 C41 H41 120.7
C40 C41 C42 118.6(13)
C42 C41 H41 120.7
C12 C11 H11A 109.3
C12 C11 H11B 109.3
H11A C11 H11B 107.9
C2 C11 C12 111.8(12)
C2 C11 H11A 109.3
C2 C11 H11B 109.3
S3 C38 H38A 109.3
S3 C38 H38B 109.3
C39 C38 S3 111.4(8)
C39 C38 H38A 109.3
C39 C38 H38B 109.3
H38A C38 H38B 108.0
C1 C2 C11 123.5(11)
C3 C2 C1 107.5(11)
C3 C2 C11 128.9(12)
C8 C14 H14A 109.2
C8 C14 H14B 109.2
C8 C14 C15 112.2(11)
H14A C14 H14B 107.9
C15 C14 H14A 109.2
C15 C14 H14B 109.2
C25 C30 H30 120.0
C29 C30 C25 119.9(11)
C29 C30 H30 120.0
C26 C27 H27 120.4
C26 C27 C28 119.2(11)
C28 C27 H27 120.4
C29 C28 H28 119.0
C27 C28 C29 122.1(12)
C27 C28 H28 119.0
C46 C51 H51 119.8
C50 C51 C46 120.4(15)
C50 C51 H51 119.8
C9 C16 H16A 109.5
C9 C16 H16B 109.5
C9 C16 H16C 109.5
H16A C16 H16B 109.5
H16A C16 H16C 109.5
H16B C16 H16C 109.5
C48 C49 H49 119.8
C50 C49 C48 120.4(14)
C50 C49 H49 119.8
C3 C13 H13A 109.5
C3 C13 H13B 109.5
C3 C13 H13C 109.5
H13A C13 H13B 109.5
H13A C13 H13C 109.5
H13B C13 H13C 109.5
C6 C7 C00V 126.8(12)
C8 C7 C6 108.1(10)
C8 C7 C00V 125.1(11)
C45 C44 H44 120.1
C45 C44 C43 119.7(14)
C43 C44 H44 120.1
C51 C50 H50 119.6
C49 C50 C51 120.9(13)
C49 C50 H50 119.6
C41 C42 H42 119.5
C43 C42 C41 121.0(15)
C43 C42 H42 119.5
C14 C15 H15A 109.5
C14 C15 H15B 109.5
C14 C15 H15C 109.5
H15A C15 H15B 109.5
H15A C15 H15C 109.5
H15B C15 H15C 109.5
C44 C43 H43 119.9
C42 C43 C44 120.2(13)
C42 C43 H43 119.9
F2 B1 F1 108.0(11)
F2 B1 N2 110.4(13)
F2 B1 N1 110.3(10)
F1 B1 N2 111.0(10)
F1 B1 N1 109.9(13)
N2 B1 N1 107.3(10)

loop_
_geom_bond_atom_site_label_1
_geom_bond_atom_site_label_2
_geom_bond_distance
Pt1 S3 2.339(3)
Pt1 P1 2.279(3)
Pt1 Cl1 2.345(2)
Pt1 P2 2.236(3)
S3 C37 1.814(13)
S3 C38 1.816(12)
P1 C31 1.826(10)
P1 C24 1.849(11)
P1 C25 1.821(12)
P2 C46 1.808(13)
P2 C39 1.821(13)
P2 C40 1.818(12)
S2 C20 1.782(11)
S2 C23 1.828(11)
F4 C19 1.346(12)
F3 C18 1.355(13)
F6 C22 1.352(12)
F5 C21 1.349(12)
F2 B1 1.387(18)
F1 B1 1.401(16)
N2 C6 1.419(15)
N2 C9 1.342(16)
N2 B1 1.534(17)
N1 C4 1.405(15)
N1 C1 1.348(15)
N1 B1 1.54(2)
C19 C18 1.364(16)
C19 C20 1.373(16)
C17 C18 1.395(15)
C17 C5 1.501(15)
C17 C22 1.377(15)
C32 H32 0.9500
C32 C31 1.382(16)
C32 C33 1.388(16)
C37 H37A 0.9800
C37 H37B 0.9800
C37 H37C 0.9800
C31 C36 1.393(15)
C26 H26 0.9500
C26 C25 1.405(16)
C26 C27 1.358(16)
C21 C20 1.386(15)
C21 C22 1.375(16)
C47 H47 0.9500
C47 C46 1.384(19)
C47 C48 1.404(18)
C24 H24A 0.9900
C24 H24B 0.9900
C24 C23 1.498(15)
C5 C6 1.387(17)
C5 C4 1.392(16)
C23 H23A 0.9900
C23 H23B 0.9900
C6 C7 1.426(16)
C4 C3 1.411(17)
C00V H00A 0.9800
C00V H00B 0.9800
C00V H00C 0.9800
C00V C7 1.512(16)
C10 H10A 0.9800
C10 H10B 0.9800
C10 H10C 0.9800
C10 C1 1.459(16)
C33 H33 0.9500
C33 C34 1.371(18)
C34 H34 0.9500
C34 C35 1.376(18)
C46 C51 1.394(16)
C25 C30 1.397(18)
C1 C2 1.405(18)
C39 H39A 0.9900
C39 H39B 0.9900
C39 C38 1.519(17)
C40 C45 1.395(18)
C40 C41 1.388(19)
C36 H36 0.9500
C36 C35 1.393(16)
C35 H35 0.9500
C45 H45 0.9500
C45 C44 1.377(19)
C3 C2 1.399(16)
C3 C13 1.484(18)
C29 H29 0.9500
C29 C30 1.390(18)
C29 C28 1.400(19)
C9 C8 1.406(17)
C9 C16 1.496(17)
C8 C14 1.501(17)
C8 C7 1.393(19)
C12 H12A 0.9800
C12 H12B 0.9800
C12 H12C 0.9800
C12 C11 1.517(18)
C48 H48 0.9500
C48 C49 1.379(19)
C41 H41 0.9500
C41 C42 1.388(19)
C11 H11A 0.9900
C11 H11B 0.9900
C11 C2 1.497(17)
C38 H38A 0.9900
C38 H38B 0.9900
C14 H14A 0.9900
C14 H14B 0.9900
C14 C15 1.503(18)
C30 H30 0.9500
C27 H27 0.9500
C27 C28 1.37(2)
C28 H28 0.9500
C51 H51 0.9500
C51 C50 1.37(2)
C16 H16A 0.9800
C16 H16B 0.9800
C16 H16C 0.9800
C49 H49 0.9500
C49 C50 1.37(2)
C13 H13A 0.9800
C13 H13B 0.9800
C13 H13C 0.9800
C44 H44 0.9500
C44 C43 1.39(2)
C50 H50 0.9500
C42 H42 0.9500
C42 C43 1.38(2)
C15 H15A 0.9800
C15 H15B 0.9800
C15 H15C 0.9800
C43 H43 0.9500

loop_
_geom_torsion_atom_site_label_1
_geom_torsion_atom_site_label_2
_geom_torsion_atom_site_label_3
_geom_torsion_atom_site_label_4
_geom_torsion
Pt1 S3 C38 C39 -27.8(11)
Pt1 P1 C31 C32 -69.8(9)
Pt1 P1 C31 C36 109.0(8)
Pt1 P1 C24 C23 38.3(9)
Pt1 P1 C25 C26 169.1(8)
Pt1 P1 C25 C30 -12.1(10)
Pt1 P2 C46 C47 -28.2(11)
Pt1 P2 C46 C51 156.7(10)
Pt1 P2 C39 C38 -51.9(9)
Pt1 P2 C40 C45 123.0(9)
Pt1 P2 C40 C41 -56.8(10)
S3 Pt1 P1 C31 165.5(9)
S3 Pt1 P1 C24 43.1(10)
S3 Pt1 P1 C25 -71.7(10)
S3 Pt1 P2 C46 -88.1(4)
S3 Pt1 P2 C39 26.9(5)
S3 Pt1 P2 C40 143.1(5)
P1 Pt1 S3 C37 67.1(10)
P1 Pt1 S3 C38 173.7(9)
P1 Pt1 P2 C46 92.2(4)
P1 Pt1 P2 C39 -152.8(5)
P1 Pt1 P2 C40 -36.6(5)
P1 C31 C36 C35 178.7(8)
P1 C24 C23 S2 174.8(6)
P1 C25 C30 C29 -178.1(10)
Cl1 Pt1 S3 C37 65.7(4)
Cl1 Pt1 S3 C38 172.3(5)
Cl1 Pt1 P1 C31 166.9(5)
Cl1 Pt1 P1 C24 44.5(4)
Cl1 Pt1 P1 C25 -70.3(4)
Cl1 Pt1 P2 C46 -122.1(8)
Cl1 Pt1 P2 C39 -7.1(9)
Cl1 Pt1 P2 C40 109.0(9)
P2 Pt1 S3 C37 -109.7(4)
P2 Pt1 S3 C38 -3.1(5)
P2 Pt1 P1 C31 -17.7(5)
P2 Pt1 P1 C24 -140.1(4)
P2 Pt1 P1 C25 105.1(4)
P2 C46 C51 C50 172.9(11)
P2 C39 C38 S3 52.6(12)
P2 C40 C45 C44 179.8(9)
P2 C40 C41 C42 -179.9(10)
F4 C19 C18 F3 -0.9(16)
F4 C19 C18 C17 178.9(10)
F4 C19 C20 S2 4.4(15)
F4 C19 C20 C21 -176.0(10)
F5 C21 C20 S2 -3.0(15)
F5 C21 C20 C19 177.4(10)
F5 C21 C22 F6 0.3(16)
F5 C21 C22 C17 179.8(10)
N2 C6 C7 C00V -179.2(11)
N2 C6 C7 C8 1.6(13)
N2 C9 C8 C14 -178.1(11)
N2 C9 C8 C7 -0.7(14)
N1 C4 C3 C2 -0.4(13)
N1 C4 C3 C13 -179.8(12)
N1 C1 C2 C3 0.9(14)
N1 C1 C2 C11 -176.2(11)
C17 C5 C6 N2 178.3(10)
C17 C5 C6 C7 7.6(19)
C17 C5 C4 N1 177.9(9)
C17 C5 C4 C3 -4.7(19)
C18 C19 C20 S2 -175.2(9)
C18 C19 C20 C21 4.4(17)
C18 C17 C5 C6 -96.1(13)
C18 C17 C5 C4 84.0(14)
C18 C17 C22 F6 -179.1(10)
C18 C17 C22 C21 1.4(16)
C32 C31 C36 C35 -2.5(16)
C32 C33 C34 C35 0.1(19)
C37 S3 C38 C39 81.0(11)
C31 P1 C24 C23 -94.2(9)
C31 P1 C25 C26 -58.6(10)
C31 P1 C25 C30 120.2(10)
C31 C32 C33 C34 0.8(18)
C31 C36 C35 C34 3.4(17)
C26 C25 C30 C29 0.7(18)
C26 C27 C28 C29 -1(2)
C20 S2 C23 C24 57.5(9)
C20 C19 C18 F3 178.8(10)
C20 C19 C18 C17 -1.5(18)
C20 C21 C22 F6 -177.9(10)
C20 C21 C22 C17 1.6(18)
C47 C46 C51 C50 -2(2)
C47 C48 C49 C50 -3(2)
C24 P1 C31 C32 56.2(9)
C24 P1 C31 C36 -125.0(9)
C24 P1 C25 C26 50.0(10)
C24 P1 C25 C30 -131.2(10)
C5 C17 C18 F3 -7.1(16)
C5 C17 C18 C19 173.2(11)
C5 C17 C22 F6 6.3(16)
C5 C17 C22 C21 -173.2(11)
C5 C6 C7 C00V -8(2)
C5 C6 C7 C8 173.2(12)
C5 C4 C3 C2 -177.9(12)
C5 C4 C3 C13 3(2)
C23 S2 C20 C19 61.4(10)
C23 S2 C20 C21 -118.2(9)
C6 N2 C9 C8 1.7(13)
C6 N2 C9 C16 179.4(11)
C6 N2 B1 F2 -129.2(12)
C6 N2 B1 F1 111.2(14)
C6 N2 B1 N1 -8.9(16)
C6 C5 C4 N1 -2.0(17)
C6 C5 C4 C3 175.3(12)
C4 N1 C1 C10 174.5(11)
C4 N1 C1 C2 -1.1(13)
C4 N1 B1 F2 125.3(11)
C4 N1 B1 F1 -115.7(12)
C4 N1 B1 N2 5.0(16)
C4 C5 C6 N2 -1.8(17)
C4 C5 C6 C7 -172.4(12)
C4 C3 C2 C1 -0.3(13)
C4 C3 C2 C11 176.6(12)
C10 C1 C2 C3 -174.4(12)
C10 C1 C2 C11 8(2)
C33 C32 C31 P1 179.3(9)
C33 C32 C31 C36 0.5(16)
C33 C34 C35 C36 -2.2(18)
C46 P2 C39 C38 70.1(10)
C46 P2 C40 C45 -10.1(11)
C46 P2 C40 C41 170.0(9)
C46 C47 C48 C49 -3(2)
C46 C51 C50 C49 -4(2)
C25 P1 C31 C32 165.4(9)
C25 P1 C31 C36 -15.7(10)
C25 P1 C24 C23 156.0(8)
C25 C26 C27 C28 0.6(18)
C1 N1 C4 C5 178.9(10)
C1 N1 C4 C3 0.9(13)
C1 N1 B1 F2 -53.5(16)
C1 N1 B1 F1 65.5(15)
C1 N1 B1 N2 -173.7(10)
C39 P2 C46 C47 -141.8(10)
C39 P2 C46 C51 43.1(12)
C39 P2 C40 C45 -121.6(10)
C39 P2 C40 C41 58.5(10)
C40 P2 C46 C47 107.3(10)
C40 P2 C46 C51 -67.8(12)
C40 P2 C39 C38 -178.3(9)
C40 C45 C44 C43 0.2(19)
C40 C41 C42 C43 0(2)
C45 C40 C41 C42 0.2(18)
C45 C44 C43 C42 0(2)
C9 N2 C6 C5 -175.0(10)
C9 N2 C6 C7 -2.1(12)
C9 N2 B1 F2 54.4(16)
C9 N2 B1 F1 -65.3(18)
C9 N2 B1 N1 174.7(11)
C9 C8 C14 C15 98.1(15)
C9 C8 C7 C6 -0.6(13)
C9 C8 C7 C00V -179.8(11)
C12 C11 C2 C1 67.2(16)
C12 C11 C2 C3 -109.2(15)
C48 C47 C46 P2 -169.5(10)
C48 C47 C46 C51 5.8(18)
C48 C49 C50 C51 6(2)
C22 C17 C18 F3 178.3(10)
C22 C17 C18 C19 -1.5(17)
C22 C17 C5 C6 78.2(14)
C22 C17 C5 C4 -101.8(13)
C22 C21 C20 S2 175.2(9)
C22 C21 C20 C19 -4.4(16)
C41 C40 C45 C44 -0.3(18)
C41 C42 C43 C44 0(2)
C14 C8 C7 C6 176.7(11)
C14 C8 C7 C00V -2.5(19)
C30 C29 C28 C27 1(2)
C27 C26 C25 P1 178.3(9)
C27 C26 C25 C30 -0.6(17)
C28 C29 C30 C25 -0.9(19)
C16 C9 C8 C14 4(2)
C16 C9 C8 C7 -178.3(12)
C13 C3 C2 C1 179.1(12)
C13 C3 C2 C11 -4(2)
C7 C8 C14 C15 -78.7(16)
B1 N2 C6 C5 8.0(17)
B1 N2 C6 C7 -179.1(11)
B1 N2 C9 C8 178.7(11)
B1 N2 C9 C16 -3.7(19)
B1 N1 C4 C5 -0.1(17)
B1 N1 C4 C3 -178.0(11)
B1 N1 C1 C10 -6.5(18)
B1 N1 C1 C2 177.8(11)
